data_4022128
loop_
_publ_author_name
'Xavier Sala'
'Anna M. Rodr\'iguez'
'Montserrat Rodr\'iguez'
'Isabel Romero'
'Teodor Parella'
'Alexander von Zelewsky'
'Antoni Llobet'
'Jordi Benet-Buchholz'

_publ_contact_author
;
    Dr. Benet-Buchholz, Jordi
    Institut Catal\`a d'Investigaci\'o Qu\'imica (ICIQ)    
    X-ray Diffraction Unit
    Avgda. Pa\=isos Catalans 16
    E-43007 Tarragona, Spain
;
_publ_contact_author_email jbenet@iciq.es
_publ_contact_author_fax '+34 977 920 221'
_publ_contact_author_phone '+34 977 920 204'
_publ_section_title
;
 New Synthetic Routes toward Enantiopure Nitrogen Donor Ligands
;
_journal_name_full 'Journal of Organic Chemistry'
_journal_page_first 9283
_journal_page_last 9290
_journal_paper_doi 10.1021/jo0612372
_journal_volume 71
_journal_year 2006
_chemical_absolute_configuration rmad
_chemical_formula_sum 'C30 H40 Br2 Mn N4'
_chemical_formula_weight 671.42
_chemical_name_systematic
;
 ?
;
_space_group_IT_number 4
_symmetry_cell_setting monoclinic
_symmetry_space_group_name_Hall 'P 2yb'
_symmetry_space_group_name_H-M 'P 1 21 1'
_atom_sites_solution_hydrogens geom
_atom_sites_solution_primary direct
_atom_sites_solution_secondary difmap
_audit_creation_method SHELXL-97
_cell_angle_alpha 90.00
_cell_angle_beta 90.164(3)
_cell_angle_gamma 90.00
_cell_formula_units_Z 4
_cell_length_a 9.8452(11)
_cell_length_b 24.338(3)
_cell_length_c 12.7573(14)
_cell_measurement_reflns_used 9275
_cell_measurement_temperature 100(2)
_cell_measurement_theta_max 39.58
_cell_measurement_theta_min 2.98
_cell_volume 3056.8(6)
_computing_cell_refinement 'Bruker-Nonius Apex v1.0-22 2002'
_computing_data_collection 'Bruker-Nonius Apex v1.0-22 2002'
_computing_data_reduction 'SAINT+ Version 7.06A Bruker-Nonius, 2004'
_computing_molecular_graphics 'Shelxtl Version 6.12 (Sheldrick, 2001)'
_computing_publication_material 'Shelxtl Version 6.12 (Sheldrick, 2001)'
_computing_structure_refinement 'Shelxtl Version 6.12 (Sheldrick, 2001)'
_computing_structure_solution 'Shelxtl Version 6.12 (Sheldrick, 2001)'
_diffrn_ambient_temperature 100(2)
_diffrn_detector_area_resol_mean 512
_diffrn_detector_type '4K CCD area detector APEX II'
_diffrn_measured_fraction_theta_full 0.822
_diffrn_measured_fraction_theta_max 0.822
_diffrn_measurement_device_type 'Kappa 4-axis goniometer bruker-nonius'
_diffrn_measurement_method
;
 Fullsphere data collection, phi and omega scans
;
_diffrn_measurement_specimen_support 'magnetic support whith 10 micron nylon fiber cryoloop'
_diffrn_radiation_monochromator 'Multilayer Montel 200 mirrors'
_diffrn_radiation_type MoK\a
_diffrn_radiation_wavelength 0.71073
_diffrn_reflns_av_R_equivalents 0.0547
_diffrn_reflns_av_sigmaI/netI 0.0676
_diffrn_reflns_limit_h_max 16
_diffrn_reflns_limit_h_min -17
_diffrn_reflns_limit_k_max 22
_diffrn_reflns_limit_k_min -43
_diffrn_reflns_limit_l_max 21
_diffrn_reflns_limit_l_min -17
_diffrn_reflns_number 47950
_diffrn_reflns_theta_full 39.66
_diffrn_reflns_theta_max 39.66
_diffrn_reflns_theta_min 2.75
_diffrn_source 'rotating anode X-ray tube'
_diffrn_source_current 90
_diffrn_source_power 50
_diffrn_source_size '3 mm x 0.3 mm fine focus'
_diffrn_source_type 'Bruker-Nonius FR 591'
_exptl_absorpt_coefficient_mu 3.071
_exptl_absorpt_correction_T_max 1.0000
_exptl_absorpt_correction_T_min 0.7616
_exptl_absorpt_correction_type empirical
_exptl_absorpt_process_details
; 
 SADABS Version 2.1 2003 Bruker-Nonius
 Blessing, Acta Cryst. (1995) A51 33-38
;
_exptl_crystal_colour white
_exptl_crystal_density_diffrn 1.459
_exptl_crystal_density_method 'not measured'
_exptl_crystal_description Needle
_exptl_crystal_F_000 1372
_exptl_crystal_preparation
;
 Crystals were obtained by slow evaporation of a solution of the complex
 in acetonitrile at room temperature.
;
_exptl_crystal_size_max 0.50
_exptl_crystal_size_mid 0.08
_exptl_crystal_size_min 0.06
_refine_diff_density_max 1.782
_refine_diff_density_min -1.360
_refine_diff_density_rms 0.128
_refine_ls_abs_structure_details 'Flack H D (1983), Acta Cryst. A39, 876-881'
_refine_ls_abs_structure_Flack -0.006(6)
_refine_ls_extinction_method none
_refine_ls_goodness_of_fit_ref 1.044
_refine_ls_hydrogen_treatment noref
_refine_ls_matrix_type full
_refine_ls_number_parameters 680
_refine_ls_number_reflns 21282
_refine_ls_number_restraints 1
_refine_ls_restrained_S_all 1.044
_refine_ls_R_factor_all 0.0548
_refine_ls_R_factor_gt 0.0484
_refine_ls_shift/su_max 0.001
_refine_ls_shift/su_mean 0.000
_refine_ls_structure_factor_coef Fsqd
_refine_ls_weighting_details 'calc w=1/[\s^2^(Fo^2^)+(0.0490P)^2^+2.4328P] where P=(Fo^2^+2Fc^2^)/3'
_refine_ls_weighting_scheme calc
_refine_ls_wR_factor_gt 0.1197
_refine_ls_wR_factor_ref 0.1239
_reflns_number_gt 19283
_reflns_number_total 21282
_reflns_threshold_expression >2sigma(I)
_cod_data_source_file jo0612372si20060615_120706.cif
_cod_depositor_comments
;
The following automatic conversions were performed:
'_symmetry_cell_setting' value 'Monoclinic' changed to 'monoclinic'
according to '/home/saulius/struct/CIF-dictionaries/cif_core.dic'
dictionary named 'cif_core.dic' version 2.4.1 from 2010-06-29.

Automatic conversion script
Id: cif_fix_enum 1527 2010-12-29 10:47:43Z saulius 
;
_cod_original_sg_symbol_H-M 'P 21'
_cod_database_code 4022128

loop_
_symmetry_equiv_pos_as_xyz
'x, y, z'
'-x, y+1/2, -z'

loop_
_atom_site_label
_atom_site_type_symbol
_atom_site_fract_x
_atom_site_fract_y
_atom_site_fract_z
_atom_site_U_iso_or_equiv
_atom_site_adp_type
_atom_site_occupancy
_atom_site_symmetry_multiplicity
_atom_site_calc_flag
_atom_site_refinement_flags
Br1A Br 0.17973(4) 0.311867(13) 0.50149(4) 0.02236(8) Uani 1 1 d .
Mn1A Mn 0.24321(5) 0.21204(2) 0.52786(4) 0.01415(9) Uani 1 1 d .
N1A N 0.4110(3) 0.20865(13) 0.4092(2) 0.0172(5) Uani 1 1 d .
C1A C 0.5193(3) 0.24162(14) 0.4075(3) 0.0167(6) Uani 1 1 d .
Br2A Br 0.38142(4) 0.170691(19) 0.67458(4) 0.02507(8) Uani 1 1 d .
N2A N 0.1575(3) 0.15807(12) 0.3971(3) 0.0182(6) Uani 1 1 d .
C2A C 0.5491(4) 0.27848(16) 0.5001(3) 0.0194(7) Uani 1 1 d .
H2AA H 0.5609 0.2557 0.5638 0.023 Uiso 1 1 calc R
H2AB H 0.4711 0.3034 0.5116 0.023 Uiso 1 1 calc R
N3A N 0.0396(3) 0.18126(13) 0.5880(3) 0.0190(6) Uani 1 1 d .
C3A C 0.6775(3) 0.31257(17) 0.4821(3) 0.0194(6) Uani 1 1 d .
H3AA H 0.7044 0.3372 0.5414 0.023 Uiso 1 1 calc R
C4A C 0.7908(4) 0.27416(17) 0.4409(4) 0.0249(8) Uani 1 1 d .
H4AA H 0.7854 0.2360 0.4674 0.030 Uiso 1 1 calc R
H4AB H 0.8837 0.2892 0.4483 0.030 Uiso 1 1 calc R
C5A C 0.7265(4) 0.28254(17) 0.3301(4) 0.0229(8) Uani 1 1 d .
H5AA H 0.7909 0.2831 0.2697 0.027 Uiso 1 1 calc R
C6A C 0.6084(4) 0.24368(16) 0.3213(3) 0.0211(7) Uani 1 1 d .
C7A C 0.6760(4) 0.34003(16) 0.3708(3) 0.0211(7) Uani 1 1 d .
C8A C 0.5416(4) 0.36229(18) 0.3283(4) 0.0255(8) Uani 1 1 d .
H8AA H 0.5186 0.3965 0.3647 0.038 Uiso 1 1 calc R
H8AB H 0.4696 0.3351 0.3398 0.038 Uiso 1 1 calc R
H8AC H 0.5502 0.3695 0.2530 0.038 Uiso 1 1 calc R
C9A C 0.7858(4) 0.38424(18) 0.3598(4) 0.0278(9) Uani 1 1 d .
H9AA H 0.7601 0.4167 0.4008 0.042 Uiso 1 1 calc R
H9AB H 0.7951 0.3945 0.2859 0.042 Uiso 1 1 calc R
H9AC H 0.8726 0.3699 0.3859 0.042 Uiso 1 1 calc R
C10A C 0.5786(4) 0.21096(19) 0.2350(3) 0.0265(8) Uani 1 1 d .
H10A H 0.6344 0.2125 0.1745 0.032 Uiso 1 1 calc R
C11A C 0.4668(4) 0.17593(18) 0.2375(3) 0.0251(8) Uani 1 1 d .
H11A H 0.4459 0.1531 0.1792 0.030 Uiso 1 1 calc R
C12A C 0.3864(4) 0.17495(17) 0.3265(3) 0.0206(7) Uani 1 1 d .
C13A C 0.2728(4) 0.13343(16) 0.3398(4) 0.0231(8) Uani 1 1 d .
H13A H 0.2416 0.1207 0.2701 0.028 Uiso 1 1 calc R
H13B H 0.3072 0.1011 0.3790 0.028 Uiso 1 1 calc R
C14A C 0.0743(4) 0.19467(15) 0.3272(3) 0.0207(7) Uani 1 1 d .
H14C H 0.1371 0.2189 0.2882 0.025 Uiso 1 1 calc R
H14D H 0.0173 0.2185 0.3721 0.025 Uiso 1 1 calc R
C15A C -0.0177(7) 0.1662(2) 0.2484(5) 0.0407(12) Uani 1 1 d .
H15D H -0.0552 0.1935 0.1998 0.061 Uiso 1 1 calc R
H15E H -0.0920 0.1479 0.2855 0.061 Uiso 1 1 calc R
H15F H 0.0348 0.1389 0.2092 0.061 Uiso 1 1 calc R
C16A C 0.0732(4) 0.11601(15) 0.4478(3) 0.0213(7) Uani 1 1 d .
H16A H 0.1324 0.0882 0.4813 0.026 Uiso 1 1 calc R
H16B H 0.0168 0.0973 0.3943 0.026 Uiso 1 1 calc R
C17A C -0.0176(4) 0.14156(15) 0.5295(3) 0.0190(7) Uani 1 1 d .
C18A C -0.1481(4) 0.12177(16) 0.5485(4) 0.0219(7) Uani 1 1 d .
H18A H -0.1866 0.0940 0.5052 0.026 Uiso 1 1 calc R
C19A C -0.2210(4) 0.14363(17) 0.6324(4) 0.0242(8) Uani 1 1 d .
H19A H -0.3105 0.1311 0.6467 0.029 Uiso 1 1 calc R
C20A C -0.1913(6) 0.2256(2) 0.9855(4) 0.0335(11) Uani 1 1 d .
H20A H -0.1220 0.2333 1.0388 0.050 Uiso 1 1 calc R
H20B H -0.2483 0.1950 1.0087 0.050 Uiso 1 1 calc R
H20C H -0.2480 0.2583 0.9752 0.050 Uiso 1 1 calc R
C21A C -0.0313(5) 0.1607(2) 0.9003(4) 0.0304(9) Uani 1 1 d .
H21A H 0.0397 0.1700 0.9512 0.046 Uiso 1 1 calc R
H21B H 0.0107 0.1499 0.8338 0.046 Uiso 1 1 calc R
H21C H -0.0859 0.1301 0.9272 0.046 Uiso 1 1 calc R
C22A C -0.1225(4) 0.21058(18) 0.8823(3) 0.0232(7) Uani 1 1 d .
C23A C -0.1626(4) 0.18333(15) 0.6942(3) 0.0204(7) Uani 1 1 d .
C24A C -0.2270(4) 0.20961(17) 0.7886(3) 0.0225(7) Uani 1 1 d .
H24A H -0.3214 0.1975 0.8058 0.027 Uiso 1 1 calc R
C25A C -0.2041(5) 0.27267(18) 0.7785(4) 0.0281(9) Uani 1 1 d .
H25B H -0.2028 0.2864 0.7055 0.034 Uiso 1 1 calc R
H25C H -0.2643 0.2952 0.8233 0.034 Uiso 1 1 calc R
C26A C -0.0619(4) 0.26189(17) 0.8260(3) 0.0234(8) Uani 1 1 d .
H26C H -0.0267 0.2914 0.8735 0.028 Uiso 1 1 calc R
C27A C 0.0348(4) 0.24460(18) 0.7379(4) 0.0267(9) Uani 1 1 d .
H27A H 0.0589 0.2771 0.6952 0.032 Uiso 1 1 calc R
H27B H 0.1195 0.2296 0.7687 0.032 Uiso 1 1 calc R
C28A C -0.0304(4) 0.20164(15) 0.6685(3) 0.0185(6) Uani 1 1 d .
Br1B Br 0.68078(4) 0.379882(13) 1.00906(4) 0.02088(8) Uani 1 1 d .
Mn1B Mn 0.74471(5) 0.47994(2) 0.98582(4) 0.01434(9) Uani 1 1 d .
N1B N 0.9138(3) 0.48069(12) 1.1046(2) 0.0151(5) Uani 1 1 d .
C1B C 1.0226(3) 0.44712(14) 1.1049(3) 0.0150(5) Uani 1 1 d .
Br2B Br 0.88091(4) 0.52486(2) 0.84316(4) 0.02809(10) Uani 1 1 d .
N2B N 0.6625(3) 0.53160(11) 1.1205(3) 0.0160(5) Uani 1 1 d .
C2B C 1.0486(4) 0.41147(16) 1.0102(3) 0.0184(6) Uani 1 1 d .
H2BA H 1.0604 0.4350 0.9475 0.022 Uiso 1 1 calc R
H2BB H 0.9694 0.3872 0.9979 0.022 Uiso 1 1 calc R
N3B N 0.5405(3) 0.51147(13) 0.9275(3) 0.0185(6) Uani 1 1 d .
C3B C 1.1772(3) 0.37621(17) 1.0270(3) 0.0189(6) Uani 1 1 d .
H3BA H 1.2026 0.3518 0.9672 0.023 Uiso 1 1 calc R
C4B C 1.2919(3) 0.41431(17) 1.0683(3) 0.0216(7) Uani 1 1 d .
H4BA H 1.2858 0.4527 1.0431 0.026 Uiso 1 1 calc R
H4BB H 1.3846 0.3993 1.0592 0.026 Uiso 1 1 calc R
C5B C 1.2308(3) 0.40490(17) 1.1798(4) 0.0206(7) Uani 1 1 d .
H5BA H 1.2967 0.4035 1.2395 0.025 Uiso 1 1 calc R
C6B C 1.1130(3) 0.44419(15) 1.1908(3) 0.0182(6) Uani 1 1 d .
C7B C 1.1772(4) 0.34829(15) 1.1376(3) 0.0198(7) Uani 1 1 d .
C8B C 1.0449(4) 0.32548(17) 1.1808(4) 0.0255(8) Uani 1 1 d .
H8BA H 1.0219 0.2913 1.1441 0.038 Uiso 1 1 calc R
H8BB H 0.9720 0.3524 1.1702 0.038 Uiso 1 1 calc R
H8BC H 1.0554 0.3180 1.2558 0.038 Uiso 1 1 calc R
C9B C 1.2860(4) 0.30365(18) 1.1466(4) 0.0259(8) Uani 1 1 d .
H9BA H 1.2564 0.2709 1.1082 0.039 Uiso 1 1 calc R
H9BB H 1.3000 0.2943 1.2206 0.039 Uiso 1 1 calc R
H9BC H 1.3713 0.3172 1.1167 0.039 Uiso 1 1 calc R
C10B C 1.0861(4) 0.4758(2) 1.2781(4) 0.0260(8) Uani 1 1 d .
H10B H 1.1428 0.4734 1.3383 0.031 Uiso 1 1 calc R
C11B C 0.9747(4) 0.51126(19) 1.2770(4) 0.0254(8) Uani 1 1 d .
H11B H 0.9556 0.5337 1.3361 0.030 Uiso 1 1 calc R
C12B C 0.8929(3) 0.51351(16) 1.1897(3) 0.0186(6) Uani 1 1 d .
C13B C 0.7774(4) 0.55439(15) 1.1779(4) 0.0208(7) Uani 1 1 d .
H13C H 0.7469 0.5661 1.2483 0.025 Uiso 1 1 calc R
H13D H 0.8111 0.5873 1.1406 0.025 Uiso 1 1 calc R
C14B C 0.5788(4) 0.49404(15) 1.1882(3) 0.0193(6) Uani 1 1 d .
H14A H 0.6411 0.4684 1.2247 0.023 Uiso 1 1 calc R
H14B H 0.5194 0.4718 1.1421 0.023 Uiso 1 1 calc R
C15B C 0.4905(7) 0.5220(2) 1.2699(5) 0.0405(14) Uani 1 1 d .
H15A H 0.4417 0.4941 1.3104 0.061 Uiso 1 1 calc R
H15B H 0.4249 0.5461 1.2349 0.061 Uiso 1 1 calc R
H15C H 0.5478 0.5438 1.3171 0.061 Uiso 1 1 calc R
C16B C 0.5796(4) 0.57485(14) 1.0712(3) 0.0191(6) Uani 1 1 d .
H16C H 0.6401 0.6024 1.0386 0.023 Uiso 1 1 calc R
H16D H 0.5252 0.5936 1.1256 0.023 Uiso 1 1 calc R
C17B C 0.4866(3) 0.55147(14) 0.9895(3) 0.0177(6) Uani 1 1 d .
C18B C 0.3558(4) 0.57056(17) 0.9732(4) 0.0240(7) Uani 1 1 d .
H18B H 0.3187 0.5979 1.0179 0.029 Uiso 1 1 calc R
C19B C 0.2789(4) 0.54934(19) 0.8904(4) 0.0288(9) Uani 1 1 d .
H19B H 0.1888 0.5620 0.8786 0.035 Uiso 1 1 calc R
C20B C 0.2878(9) 0.4671(2) 0.5352(5) 0.0465(16) Uani 1 1 d .
H20D H 0.3543 0.4617 0.4791 0.070 Uiso 1 1 calc R
H20E H 0.2245 0.4964 0.5152 0.070 Uiso 1 1 calc R
H20F H 0.2374 0.4329 0.5466 0.070 Uiso 1 1 calc R
C21B C 0.4490(9) 0.5337(3) 0.6168(5) 0.0462(16) Uani 1 1 d .
H21D H 0.5167 0.5254 0.5629 0.069 Uiso 1 1 calc R
H21E H 0.4953 0.5443 0.6818 0.069 Uiso 1 1 calc R
H21F H 0.3913 0.5641 0.5929 0.069 Uiso 1 1 calc R
C22B C 0.3618(6) 0.48324(19) 0.6364(4) 0.0304(9) Uani 1 1 d .
C23B C 0.3346(4) 0.50974(17) 0.8257(4) 0.0231(7) Uani 1 1 d .
C24B C 0.2637(5) 0.48328(19) 0.7344(4) 0.0282(8) Uani 1 1 d .
H24B H 0.1677 0.4948 0.7213 0.034 Uiso 1 1 calc R
C25B C 0.2912(5) 0.42012(18) 0.7409(4) 0.0276(9) Uani 1 1 d .
H25X H 0.2963 0.4056 0.8133 0.033 Uiso 1 1 calc R
H25Y H 0.2301 0.3976 0.6966 0.033 Uiso 1 1 calc R
C26B C 0.4301(5) 0.43216(18) 0.6912(4) 0.0250(8) Uani 1 1 d .
H26X H 0.4638 0.4032 0.6422 0.030 Uiso 1 1 calc R
C27B C 0.5316(4) 0.44951(19) 0.7761(4) 0.0243(7) Uani 1 1 d .
H27X H 0.5599 0.4169 0.8172 0.029 Uiso 1 1 calc R
H27Y H 0.6134 0.4654 0.7430 0.029 Uiso 1 1 calc R
C28B C 0.4676(4) 0.49154(16) 0.8484(3) 0.0187(6) Uani 1 1 d .
C1LB C 0.4425(6) 0.2400(2) 0.9204(5) 0.0372(12) Uani 1 1 d .
N1LB N 0.4564(8) 0.2034(2) 0.9747(5) 0.0511(16) Uani 1 1 d .
C2LB C 0.4244(6) 0.2872(2) 0.8501(5) 0.0359(12) Uani 1 1 d .
H2L1 H 0.4713 0.2801 0.7838 0.054 Uiso 1 1 calc R
H2L2 H 0.4623 0.3202 0.8831 0.054 Uiso 1 1 calc R
H2L3 H 0.3273 0.2927 0.8365 0.054 Uiso 1 1 calc R
N1LA N 0.864(4) 0.4868(4) 0.5419(8) 0.33(2) Uani 1 1 d .
C1LA C 0.894(2) 0.4517(3) 0.5961(7) 0.141(9) Uani 1 1 d .
C2LA C 0.9158(8) 0.4076(3) 0.6643(7) 0.0526(19) Uani 1 1 d .
H2LA H 0.9733 0.3801 0.6300 0.079 Uiso 1 1 calc R
H2LB H 0.8284 0.3909 0.6826 0.079 Uiso 1 1 calc R
H2LC H 0.9610 0.4207 0.7281 0.079 Uiso 1 1 calc R

loop_
_atom_site_aniso_label
_atom_site_aniso_U_11
_atom_site_aniso_U_22
_atom_site_aniso_U_33
_atom_site_aniso_U_23
_atom_site_aniso_U_13
_atom_site_aniso_U_12
Br1A 0.01814(14) 0.01556(14) 0.0334(2) -0.00219(13) 0.00526(15) 0.00005(11)
Mn1A 0.01241(17) 0.01548(18) 0.0146(2) -0.00166(15) 0.00316(18) -0.00187(15)
N1A 0.0143(10) 0.0208(12) 0.0164(12) -0.0021(10) 0.0049(10) -0.0001(9)
C1A 0.0133(11) 0.0204(13) 0.0164(14) 0.0017(10) 0.0037(12) 0.0007(9)
Br2A 0.02160(16) 0.03124(19) 0.02236(18) 0.00987(14) -0.00181(16) -0.00457(14)
N2A 0.0171(11) 0.0183(11) 0.0191(13) -0.0040(9) 0.0033(11) -0.0022(9)
C2A 0.0155(12) 0.0242(15) 0.0185(15) 0.0008(12) 0.0021(13) -0.0029(11)
N3A 0.0158(10) 0.0188(11) 0.0224(14) -0.0041(10) 0.0050(12) -0.0043(9)
C3A 0.0131(11) 0.0219(14) 0.0231(17) 0.0051(13) -0.0003(13) -0.0027(10)
C4A 0.0139(12) 0.0262(17) 0.035(2) 0.0042(15) 0.0003(15) 0.0009(11)
C5A 0.0167(12) 0.0237(15) 0.0282(19) 0.0033(13) 0.0091(14) 0.0007(11)
C6A 0.0182(13) 0.0229(14) 0.0222(16) 0.0024(12) 0.0086(14) 0.0027(11)
C7A 0.0133(11) 0.0244(15) 0.0254(18) 0.0068(13) 0.0013(13) -0.0001(10)
C8A 0.0185(14) 0.0256(16) 0.032(2) 0.0067(15) -0.0017(16) 0.0027(12)
C9A 0.0216(15) 0.0252(17) 0.037(2) 0.0089(16) 0.0054(17) -0.0032(12)
C10A 0.0275(16) 0.0286(17) 0.0234(18) -0.0035(14) 0.0138(16) 0.0012(14)
C11A 0.0261(16) 0.0294(17) 0.0199(17) -0.0064(13) 0.0084(15) 0.0012(13)
C12A 0.0191(13) 0.0244(15) 0.0185(15) -0.0052(12) 0.0069(14) -0.0002(11)
C13A 0.0200(14) 0.0210(14) 0.0284(19) -0.0063(13) 0.0039(15) 0.0042(11)
C14A 0.0213(14) 0.0187(13) 0.0221(17) 0.0009(12) -0.0056(15) 0.0028(11)
C15A 0.042(3) 0.033(2) 0.047(3) -0.005(2) -0.022(3) 0.009(2)
C16A 0.0230(14) 0.0158(12) 0.0252(18) -0.0006(11) 0.0041(15) -0.0020(10)
C17A 0.0181(13) 0.0166(13) 0.0224(16) 0.0002(11) 0.0043(14) -0.0022(10)
C18A 0.0161(12) 0.0229(15) 0.0266(19) -0.0012(13) -0.0003(14) -0.0064(11)
C19A 0.0170(13) 0.0237(15) 0.032(2) 0.0024(14) 0.0051(15) -0.0053(11)
C20A 0.042(2) 0.0299(19) 0.028(2) 0.0000(15) 0.017(2) 0.0018(16)
C21A 0.0308(19) 0.035(2) 0.025(2) 0.0017(16) -0.0006(19) 0.0105(16)
C22A 0.0244(15) 0.0254(15) 0.0200(16) -0.0008(13) 0.0062(15) 0.0010(13)
C23A 0.0157(12) 0.0192(13) 0.0263(18) 0.0012(12) 0.0070(14) -0.0035(10)
C24A 0.0168(12) 0.0244(15) 0.0262(17) 0.0021(13) 0.0068(14) 0.0002(11)
C25A 0.0313(19) 0.0241(16) 0.029(2) 0.0026(14) 0.0110(18) 0.0057(14)
C26A 0.0239(15) 0.0247(15) 0.0217(18) -0.0038(13) 0.0077(16) -0.0021(12)
C27A 0.0238(16) 0.0288(18) 0.028(2) -0.0089(15) 0.0107(17) -0.0085(13)
C28A 0.0142(11) 0.0191(13) 0.0224(16) -0.0013(11) 0.0029(13) -0.0040(10)
Br1B 0.01630(13) 0.01559(14) 0.0308(2) -0.00283(13) -0.00096(14) -0.00006(11)
Mn1B 0.01190(17) 0.01546(19) 0.0157(2) -0.00063(16) -0.00037(18) 0.00124(14)
N1B 0.0127(9) 0.0160(10) 0.0165(12) -0.0010(9) -0.0029(10) 0.0015(8)
C1B 0.0095(9) 0.0192(13) 0.0164(14) -0.0012(10) -0.0041(11) 0.0009(9)
Br2B 0.02033(15) 0.0346(2) 0.0294(2) 0.01494(16) 0.00325(17) 0.00059(14)
N2B 0.0129(9) 0.0137(10) 0.0215(14) 0.0005(9) -0.0020(10) 0.0014(8)
C2B 0.0148(12) 0.0219(15) 0.0186(16) -0.0011(11) -0.0010(13) 0.0039(11)
N3B 0.0151(10) 0.0194(12) 0.0209(15) 0.0011(10) -0.0021(11) 0.0029(9)
C3B 0.0130(11) 0.0229(14) 0.0208(16) 0.0017(12) 0.0025(12) 0.0018(10)
C4B 0.0110(10) 0.0264(16) 0.0274(19) 0.0043(13) 0.0000(13) 0.0011(10)
C5B 0.0102(10) 0.0258(15) 0.0259(18) -0.0011(13) -0.0047(13) 0.0022(10)
C6B 0.0117(10) 0.0233(14) 0.0195(16) -0.0015(11) -0.0044(12) 0.0015(10)
C7B 0.0151(12) 0.0197(14) 0.0248(18) 0.0021(12) 0.0009(14) 0.0025(10)
C8B 0.0212(15) 0.0232(15) 0.032(2) 0.0092(14) 0.0062(16) -0.0003(12)
C9B 0.0198(14) 0.0259(17) 0.032(2) 0.0019(15) -0.0031(16) 0.0084(12)
C10B 0.0197(14) 0.036(2) 0.0224(18) -0.0095(15) -0.0100(15) 0.0067(14)
C11B 0.0191(13) 0.0321(19) 0.025(2) -0.0118(15) -0.0091(15) 0.0046(13)
C12B 0.0108(10) 0.0244(15) 0.0207(16) -0.0049(12) -0.0043(12) 0.0026(10)
C13B 0.0152(11) 0.0177(13) 0.0295(19) -0.0061(12) -0.0077(14) 0.0031(10)
C14B 0.0192(13) 0.0187(13) 0.0199(16) -0.0001(11) 0.0008(13) 0.0014(10)
C15B 0.052(3) 0.029(2) 0.041(3) -0.0055(19) 0.026(3) -0.002(2)
C16B 0.0167(12) 0.0157(12) 0.0248(18) -0.0019(11) -0.0070(13) 0.0020(10)
C17B 0.0137(11) 0.0167(12) 0.0228(17) -0.0003(11) 0.0001(12) 0.0025(9)
C18B 0.0160(12) 0.0253(16) 0.031(2) 0.0007(14) -0.0058(15) 0.0071(11)
C19B 0.0158(13) 0.0263(17) 0.044(3) 0.0004(17) -0.0053(17) 0.0045(12)
C20B 0.076(5) 0.028(2) 0.035(3) 0.0054(19) -0.023(3) -0.010(3)
C21B 0.068(4) 0.040(3) 0.030(2) 0.013(2) -0.011(3) -0.027(3)
C22B 0.041(2) 0.0257(18) 0.0249(19) 0.0075(15) -0.0125(19) -0.0086(16)
C23B 0.0148(12) 0.0250(16) 0.029(2) -0.0001(14) -0.0102(15) -0.0026(11)
C24B 0.0223(15) 0.0265(17) 0.036(2) 0.0049(16) -0.0114(18) -0.0034(13)
C25B 0.0279(17) 0.0218(16) 0.033(2) 0.0065(14) -0.0045(18) -0.0060(13)
C26B 0.0283(17) 0.0262(17) 0.0205(18) 0.0025(13) -0.0029(16) -0.0003(14)
C27B 0.0214(14) 0.0312(18) 0.0204(17) -0.0035(14) -0.0048(15) 0.0014(13)
C28B 0.0158(12) 0.0217(14) 0.0186(16) 0.0034(11) -0.0043(13) 0.0010(10)
C1LB 0.041(3) 0.030(2) 0.040(3) -0.0113(19) 0.006(2) -0.0034(18)
N1LB 0.079(4) 0.034(2) 0.041(3) -0.012(2) 0.008(3) -0.003(2)
C2LB 0.030(2) 0.0235(18) 0.054(3) -0.0038(19) 0.001(2) -0.0007(15)
N1LA 0.92(7) 0.034(4) 0.048(5) -0.005(4) -0.037(15) -0.078(14)
C1LA 0.36(3) 0.026(3) 0.041(4) -0.011(3) 0.001(8) -0.042(7)
C2LA 0.047(3) 0.036(3) 0.074(5) -0.011(3) 0.008(4) -0.010(2)

loop_
_atom_type_symbol
_atom_type_description
_atom_type_scat_dispersion_real
_atom_type_scat_dispersion_imag
_atom_type_scat_source
C C 0.0033 0.0016 'International Tables Vol C Tables 4.2.6.8 and 6.1.1.4'
H H 0.0000 0.0000 'International Tables Vol C Tables 4.2.6.8 and 6.1.1.4'
N N 0.0061 0.0033 'International Tables Vol C Tables 4.2.6.8 and 6.1.1.4'
Mn Mn 0.3368 0.7283 'International Tables Vol C Tables 4.2.6.8 and 6.1.1.4'
Br Br -0.2901 2.4595 'International Tables Vol C Tables 4.2.6.8 and 6.1.1.4'

loop_
_geom_angle_atom_site_label_1
_geom_angle_atom_site_label_2
_geom_angle_atom_site_label_3
_geom_angle
N1A Mn1A N3A 149.98(12)
N1A Mn1A N2A 75.95(11)
N3A Mn1A N2A 74.50(11)
N1A Mn1A Br2A 95.13(9)
N3A Mn1A Br2A 95.30(10)
N2A Mn1A Br2A 120.69(9)
N1A Mn1A Br1A 97.32(9)
N3A Mn1A Br1A 98.25(9)
N2A Mn1A Br1A 111.39(9)
Br2A Mn1A Br1A 127.92(3)
C1A N1A C12A 119.4(3)
C1A N1A Mn1A 125.3(2)
C12A N1A Mn1A 114.6(2)
N1A C1A C6A 122.2(4)
N1A C1A C2A 119.9(3)
C6A C1A C2A 118.0(3)
C16A N2A C13A 111.7(3)
C16A N2A C14A 111.5(3)
C13A N2A C14A 111.4(3)
C16A N2A Mn1A 106.7(2)
C13A N2A Mn1A 108.2(3)
C14A N2A Mn1A 107.0(2)
C1A C2A C3A 111.3(3)
C28A N3A C17A 118.6(3)
C28A N3A Mn1A 126.5(2)
C17A N3A Mn1A 114.7(2)
C2A C3A C4A 108.6(3)
C2A C3A C7A 111.1(3)
C4A C3A C7A 87.4(3)
C3A C4A C5A 86.5(3)
C6A C5A C4A 107.3(3)
C6A C5A C7A 109.9(3)
C4A C5A C7A 86.9(3)
C10A C6A C1A 117.9(4)
C10A C6A C5A 125.6(3)
C1A C6A C5A 116.5(4)
C8A C7A C9A 109.3(3)
C8A C7A C3A 118.5(3)
C9A C7A C3A 112.1(4)
C8A C7A C5A 118.2(4)
C9A C7A C5A 111.8(3)
C3A C7A C5A 85.3(3)
C6A C10A C11A 119.9(3)
C12A C11A C10A 118.8(4)
N1A C12A C11A 121.7(4)
N1A C12A C13A 116.5(3)
C11A C12A C13A 121.7(4)
N2A C13A C12A 110.6(3)
N2A C14A C15A 116.5(4)
N2A C16A C17A 110.7(3)
N3A C17A C18A 122.5(3)
N3A C17A C16A 115.6(3)
C18A C17A C16A 121.7(4)
C17A C18A C19A 118.5(4)
C23A C19A C18A 119.6(3)
C21A C22A C20A 108.9(4)
C21A C22A C26A 118.7(3)
C20A C22A C26A 112.1(3)
C21A C22A C24A 119.0(4)
C20A C22A C24A 111.5(4)
C26A C22A C24A 85.0(3)
C19A C23A C28A 118.2(3)
C19A C23A C24A 125.6(3)
C28A C23A C24A 116.2(4)
C23A C24A C25A 106.9(3)
C23A C24A C22A 109.7(3)
C25A C24A C22A 87.3(3)
C26A C25A C24A 86.1(3)
C27A C26A C25A 108.8(4)
C27A C26A C22A 110.9(3)
C25A C26A C22A 88.2(3)
C28A C27A C26A 110.8(3)
N3A C28A C23A 122.6(4)
N3A C28A C27A 119.2(3)
C23A C28A C27A 118.1(3)
N1B Mn1B N3B 150.43(11)
N1B Mn1B N2B 75.60(11)
N3B Mn1B N2B 75.24(12)
N1B Mn1B Br2B 95.10(7)
N3B Mn1B Br2B 95.11(8)
N2B Mn1B Br2B 119.82(7)
N1B Mn1B Br1B 96.47(8)
N3B Mn1B Br1B 98.22(8)
N2B Mn1B Br1B 110.68(7)
Br2B Mn1B Br1B 129.50(2)
C1B N1B C12B 118.4(3)
C1B N1B Mn1B 125.7(2)
C12B N1B Mn1B 115.3(2)
N1B C1B C6B 122.1(3)
N1B C1B C2B 118.9(3)
C6B C1B C2B 119.0(3)
C13B N2B C16B 111.8(3)
C13B N2B C14B 111.6(3)
C16B N2B C14B 112.1(3)
C13B N2B Mn1B 108.2(2)
C16B N2B Mn1B 105.6(2)
C14B N2B Mn1B 107.1(2)
C1B C2B C3B 110.4(3)
C28B N3B C17B 119.4(3)
C28B N3B Mn1B 126.9(2)
C17B N3B Mn1B 113.3(3)
C2B C3B C4B 108.1(3)
C2B C3B C7B 111.4(3)
C4B C3B C7B 87.4(3)
C3B C4B C5B 86.5(3)
C6B C5B C4B 106.9(3)
C6B C5B C7B 109.3(3)
C4B C5B C7B 86.9(3)
C10B C6B C1B 118.5(3)
C10B C6B C5B 125.3(4)
C1B C6B C5B 116.2(3)
C8B C7B C9B 108.3(3)
C8B C7B C3B 119.1(4)
C9B C7B C3B 112.0(3)
C8B C7B C5B 118.9(3)
C9B C7B C5B 111.3(3)
C3B C7B C5B 85.8(3)
C6B C10B C11B 119.3(4)
C12B C11B C10B 119.5(4)
N1B C12B C11B 122.2(3)
N1B C12B C13B 114.8(4)
C11B C12B C13B 123.0(3)
N2B C13B C12B 112.4(3)
N2B C14B C15B 115.9(3)
N2B C16B C17B 111.3(3)
N3B C17B C18B 121.1(4)
N3B C17B C16B 115.9(3)
C18B C17B C16B 122.9(3)
C17B C18B C19B 119.5(4)
C23B C19B C18B 119.5(4)
C21B C22B C20B 109.6(4)
C21B C22B C26B 118.1(5)
C20B C22B C26B 111.9(4)
C21B C22B C24B 118.4(5)
C20B C22B C24B 112.1(5)
C26B C22B C24B 84.9(3)
C19B C23B C28B 117.8(4)
C19B C23B C24B 125.3(4)
C28B C23B C24B 117.0(4)
C23B C24B C25B 107.5(4)
C23B C24B C22B 109.3(4)
C25B C24B C22B 86.3(3)
C26B C25B C24B 86.8(3)
C27B C26B C25B 109.9(4)
C27B C26B C22B 111.9(4)
C25B C26B C22B 87.4(4)
C28B C27B C26B 110.2(4)
N3B C28B C23B 122.7(4)
N3B C28B C27B 119.0(3)
C23B C28B C27B 118.3(4)
N1LB C1LB C2LB 179.9(8)
N1LA C1LA C2LA 174(3)

loop_
_geom_bond_atom_site_label_1
_geom_bond_atom_site_label_2
_geom_bond_distance
Br1A Mn1A 2.5309(7)
Mn1A N1A 2.246(2)
Mn1A N3A 2.275(3)
Mn1A N2A 2.283(3)
Mn1A Br2A 2.5205(8)
N1A C1A 1.335(5)
N1A C12A 1.357(5)
C1A C6A 1.409(4)
C1A C2A 1.511(6)
N2A C16A 1.469(4)
N2A C13A 1.479(4)
N2A C14A 1.502(6)
C2A C3A 1.530(5)
N3A C28A 1.334(4)
N3A C17A 1.344(5)
C3A C4A 1.548(5)
C3A C7A 1.571(6)
C4A C5A 1.560(7)
C5A C6A 1.503(6)
C5A C7A 1.573(6)
C6A C10A 1.389(6)
C7A C8A 1.528(6)
C7A C9A 1.532(6)
C10A C11A 1.393(6)
C11A C12A 1.386(4)
C12A C13A 1.518(6)
C14A C15A 1.518(8)
C16A C17A 1.509(5)
C17A C18A 1.395(5)
C18A C19A 1.396(5)
C19A C23A 1.372(6)
C20A C22A 1.527(5)
C21A C22A 1.527(6)
C22A C26A 1.560(6)
C22A C24A 1.575(7)
C23A C28A 1.415(5)
C23A C24A 1.505(5)
C24A C25A 1.557(6)
C25A C26A 1.546(7)
C26A C27A 1.534(5)
C27A C28A 1.512(6)
Br1B Mn1B 2.5329(7)
Mn1B N1B 2.248(3)
Mn1B N3B 2.275(3)
Mn1B N2B 2.280(3)
Mn1B Br2B 2.5138(6)
N1B C1B 1.348(4)
N1B C12B 1.364(5)
C1B C6B 1.411(6)
C1B C2B 1.510(5)
N2B C13B 1.456(5)
N2B C16B 1.472(5)
N2B C14B 1.504(4)
C2B C3B 1.544(5)
N3B C28B 1.328(6)
N3B C17B 1.363(5)
C3B C4B 1.553(6)
C3B C7B 1.565(6)
C4B C5B 1.563(6)
C5B C6B 1.510(5)
C5B C7B 1.570(6)
C6B C10B 1.380(6)
C7B C8B 1.521(5)
C7B C9B 1.530(5)
C10B C11B 1.396(6)
C11B C12B 1.374(6)
C12B C13B 1.518(5)
C14B C15B 1.520(5)
C16B C17B 1.498(6)
C17B C18B 1.384(5)
C18B C19B 1.397(8)
C19B C23B 1.384(6)
C20B C22B 1.532(9)
C21B C22B 1.520(7)
C22B C26B 1.576(7)
C22B C24B 1.582(7)
C23B C28B 1.411(6)
C23B C24B 1.501(7)
C24B C25B 1.563(6)
C25B C26B 1.538(6)
C26B C27B 1.531(7)
C27B C28B 1.515(6)
C1LB N1LB 1.135(9)
C1LB C2LB 1.468(9)
N1LA C1LA 1.136(19)
C1LA C2LA 1.398(13)

loop_
_geom_torsion_atom_site_label_1
_geom_torsion_atom_site_label_2
_geom_torsion_atom_site_label_3
_geom_torsion_atom_site_label_4
_geom_torsion
N3A Mn1A N1A C1A 176.5(3)
N2A Mn1A N1A C1A 166.0(3)
Br2A Mn1A N1A C1A -73.6(3)
Br1A Mn1A N1A C1A 55.7(3)
N3A Mn1A N1A C12A 5.8(5)
N2A Mn1A N1A C12A -4.7(3)
Br2A Mn1A N1A C12A 115.7(3)
Br1A Mn1A N1A C12A -115.0(3)
C12A N1A C1A C6A 1.5(6)
Mn1A N1A C1A C6A -168.8(3)
C12A N1A C1A C2A -178.8(4)
Mn1A N1A C1A C2A 10.9(5)
N1A Mn1A N2A C16A 144.7(3)
N3A Mn1A N2A C16A -29.8(2)
Br2A Mn1A N2A C16A 57.1(2)
Br1A Mn1A N2A C16A -122.8(2)
N1A Mn1A N2A C13A 24.4(2)
N3A Mn1A N2A C13A -150.2(3)
Br2A Mn1A N2A C13A -63.3(3)
Br1A Mn1A N2A C13A 116.8(2)
N1A Mn1A N2A C14A -95.8(2)
N3A Mn1A N2A C14A 89.7(2)
Br2A Mn1A N2A C14A 176.60(17)
Br1A Mn1A N2A C14A -3.3(2)
N1A C1A C2A C3A 179.8(3)
C6A C1A C2A C3A -0.4(5)
N1A Mn1A N3A C28A -174.5(3)
N2A Mn1A N3A C28A -164.0(4)
Br2A Mn1A N3A C28A 75.6(4)
Br1A Mn1A N3A C28A -54.0(4)
N1A Mn1A N3A C17A -0.3(5)
N2A Mn1A N3A C17A 10.3(3)
Br2A Mn1A N3A C17A -110.1(3)
Br1A Mn1A N3A C17A 120.3(3)
C1A C2A C3A C4A -47.0(5)
C1A C2A C3A C7A 47.5(4)
C2A C3A C4A C5A 83.5(3)
C7A C3A C4A C5A -27.9(3)
C3A C4A C5A C6A -81.9(3)
C3A C4A C5A C7A 27.9(2)
N1A C1A C6A C10A 1.6(6)
C2A C1A C6A C10A -178.1(4)
N1A C1A C6A C5A -179.8(4)
C2A C1A C6A C5A 0.4(5)
C4A C5A C6A C10A -135.5(4)
C7A C5A C6A C10A 131.5(4)
C4A C5A C6A C1A 46.1(4)
C7A C5A C6A C1A -46.9(5)
C2A C3A C7A C8A 38.4(5)
C4A C3A C7A C8A 147.4(4)
C2A C3A C7A C9A 167.1(3)
C4A C3A C7A C9A -83.9(4)
C2A C3A C7A C5A -81.2(3)
C4A C3A C7A C5A 27.7(3)
C6A C5A C7A C8A -40.2(5)
C4A C5A C7A C8A -147.5(3)
C6A C5A C7A C9A -168.3(4)
C4A C5A C7A C9A 84.4(4)
C6A C5A C7A C3A 79.7(4)
C4A C5A C7A C3A -27.5(2)
C1A C6A C10A C11A -2.6(7)
C5A C6A C10A C11A 179.0(4)
C6A C10A C11A C12A 0.6(7)
C1A N1A C12A C11A -3.6(6)
Mn1A N1A C12A C11A 167.7(4)
C1A N1A C12A C13A 172.2(4)
Mn1A N1A C12A C13A -16.5(5)
C10A C11A C12A N1A 2.6(7)
C10A C11A C12A C13A -173.0(4)
C16A N2A C13A C12A -157.0(4)
C14A N2A C13A C12A 77.5(4)
Mn1A N2A C13A C12A -39.9(4)
N1A C12A C13A N2A 39.0(5)
C11A C12A C13A N2A -145.2(4)
C16A N2A C14A C15A -50.7(5)
C13A N2A C14A C15A 74.9(5)
Mn1A N2A C14A C15A -167.1(3)
C13A N2A C16A C17A 163.8(4)
C14A N2A C16A C17A -70.8(4)
Mn1A N2A C16A C17A 45.8(4)
C28A N3A C17A C18A 1.3(6)
Mn1A N3A C17A C18A -173.4(3)
C28A N3A C17A C16A -173.3(4)
Mn1A N3A C17A C16A 12.0(5)
N2A C16A C17A N3A -40.1(5)
N2A C16A C17A C18A 145.2(4)
N3A C17A C18A C19A -0.9(7)
C16A C17A C18A C19A 173.4(4)
C17A C18A C19A C23A -0.6(7)
C18A C19A C23A C28A 1.5(7)
C18A C19A C23A C24A -178.4(4)
C19A C23A C24A C25A -133.7(5)
C28A C23A C24A C25A 46.4(5)
C19A C23A C24A C22A 133.0(4)
C28A C23A C24A C22A -46.9(5)
C21A C22A C24A C23A -40.1(4)
C20A C22A C24A C23A -168.1(3)
C26A C22A C24A C23A 80.1(3)
C21A C22A C24A C25A -147.1(3)
C20A C22A C24A C25A 84.8(4)
C26A C22A C24A C25A -27.0(2)
C23A C24A C25A C26A -82.6(4)
C22A C24A C25A C26A 27.2(2)
C24A C25A C26A C27A 84.1(3)
C24A C25A C26A C22A -27.4(3)
C21A C22A C26A C27A 38.0(6)
C20A C22A C26A C27A 166.4(4)
C24A C22A C26A C27A -82.4(4)
C21A C22A C26A C25A 147.5(4)
C20A C22A C26A C25A -84.1(4)
C24A C22A C26A C25A 27.1(3)
C25A C26A C27A C28A -46.5(5)
C22A C26A C27A C28A 49.0(6)
C17A N3A C28A C23A -0.3(6)
Mn1A N3A C28A C23A 173.7(3)
C17A N3A C28A C27A 177.4(4)
Mn1A N3A C28A C27A -8.5(6)
C19A C23A C28A N3A -1.1(7)
C24A C23A C28A N3A 178.8(4)
C19A C23A C28A C27A -178.9(4)
C24A C23A C28A C27A 1.0(6)
C26A C27A C28A N3A -179.3(4)
C26A C27A C28A C23A -1.4(6)
N3B Mn1B N1B C1B 175.4(2)
N2B Mn1B N1B C1B 165.7(3)
Br2B Mn1B N1B C1B -74.8(3)
Br1B Mn1B N1B C1B 56.0(3)
N3B Mn1B N1B C12B 4.2(4)
N2B Mn1B N1B C12B -5.5(2)
Br2B Mn1B N1B C12B 114.0(2)
Br1B Mn1B N1B C12B -115.3(2)
C12B N1B C1B C6B 1.3(5)
Mn1B N1B C1B C6B -169.7(2)
C12B N1B C1B C2B -178.7(3)
Mn1B N1B C1B C2B 10.3(4)
N1B Mn1B N2B C13B 24.5(2)
N3B Mn1B N2B C13B -150.6(3)
Br2B Mn1B N2B C13B -63.1(3)
Br1B Mn1B N2B C13B 116.1(2)
N1B Mn1B N2B C16B 144.3(2)
N3B Mn1B N2B C16B -30.7(2)
Br2B Mn1B N2B C16B 56.7(2)
Br1B Mn1B N2B C16B -124.09(19)
N1B Mn1B N2B C14B -96.0(3)
N3B Mn1B N2B C14B 88.9(3)
Br2B Mn1B N2B C14B 176.4(2)
Br1B Mn1B N2B C14B -4.4(3)
N1B C1B C2B C3B -179.7(3)
C6B C1B C2B C3B 0.2(4)
N1B Mn1B N3B C28B -171.5(3)
N2B Mn1B N3B C28B -161.8(3)
Br2B Mn1B N3B C28B 78.7(3)
Br1B Mn1B N3B C28B -52.5(3)
N1B Mn1B N3B C17B 1.7(4)
N2B Mn1B N3B C17B 11.4(2)
Br2B Mn1B N3B C17B -108.1(2)
Br1B Mn1B N3B C17B 120.8(2)
C1B C2B C3B C4B -47.8(4)
C1B C2B C3B C7B 46.7(4)
C2B C3B C4B C5B 84.5(3)
C7B C3B C4B C5B -27.2(3)
C3B C4B C5B C6B -82.1(3)
C3B C4B C5B C7B 27.1(3)
N1B C1B C6B C10B 1.8(5)
C2B C1B C6B C10B -178.2(4)
N1B C1B C6B C5B -179.7(3)
C2B C1B C6B C5B 0.3(5)
C4B C5B C6B C10B -135.9(4)
C7B C5B C6B C10B 131.5(4)
C4B C5B C6B C1B 45.8(4)
C7B C5B C6B C1B -46.9(4)
C2B C3B C7B C8B 39.5(5)
C4B C3B C7B C8B 148.0(3)
C2B C3B C7B C9B 167.3(4)
C4B C3B C7B C9B -84.2(4)
C2B C3B C7B C5B -81.4(3)
C4B C3B C7B C5B 27.1(2)
C6B C5B C7B C8B -41.3(5)
C4B C5B C7B C8B -148.0(4)
C6B C5B C7B C9B -168.1(3)
C4B C5B C7B C9B 85.1(3)
C6B C5B C7B C3B 79.9(3)
C4B C5B C7B C3B -26.9(2)
C1B C6B C10B C11B -2.9(6)
C5B C6B C10B C11B 178.8(4)
C6B C10B C11B C12B 0.9(7)
C1B N1B C12B C11B -3.4(5)
Mn1B N1B C12B C11B 168.5(3)
C1B N1B C12B C13B 173.6(3)
Mn1B N1B C12B C13B -14.5(4)
C10B C11B C12B N1B 2.3(7)
C10B C11B C12B C13B -174.4(4)
C16B N2B C13B C12B -155.9(3)
C14B N2B C13B C12B 77.6(4)
Mn1B N2B C13B C12B -40.0(4)
N1B C12B C13B N2B 37.7(5)
C11B C12B C13B N2B -145.4(4)
C13B N2B C14B C15B 74.0(5)
C16B N2B C14B C15B -52.4(6)
Mn1B N2B C14B C15B -167.8(4)
C13B N2B C16B C17B 164.2(3)
C14B N2B C16B C17B -69.5(4)
Mn1B N2B C16B C17B 46.8(3)
C28B N3B C17B C18B 1.8(5)
Mn1B N3B C17B C18B -172.0(3)
C28B N3B C17B C16B -175.2(3)
Mn1B N3B C17B C16B 11.0(4)
N2B C16B C17B N3B -40.5(4)
N2B C16B C17B C18B 142.6(4)
N3B C17B C18B C19B -1.4(6)
C16B C17B C18B C19B 175.4(4)
C17B C18B C19B C23B -0.3(7)
C18B C19B C23B C28B 1.4(7)
C18B C19B C23B C24B 179.8(4)
C19B C23B C24B C25B -134.8(5)
C28B C23B C24B C25B 43.6(5)
C19B C23B C24B C22B 133.0(5)
C28B C23B C24B C22B -48.7(5)
C21B C22B C24B C23B -39.8(7)
C20B C22B C24B C23B -169.1(4)
C26B C22B C24B C23B 79.4(4)
C21B C22B C24B C25B -147.1(6)
C20B C22B C24B C25B 83.7(5)
C26B C22B C24B C25B -27.9(4)
C23B C24B C25B C26B -80.5(4)
C22B C24B C25B C26B 28.5(4)
C24B C25B C26B C27B 83.7(4)
C24B C25B C26B C22B -28.6(4)
C21B C22B C26B C27B 37.5(6)
C20B C22B C26B C27B 166.2(5)
C24B C22B C26B C27B -82.1(4)
C21B C22B C26B C25B 147.9(5)
C20B C22B C26B C25B -83.4(5)
C24B C22B C26B C25B 28.3(4)
C25B C26B C27B C28B -46.2(5)
C22B C26B C27B C28B 49.2(5)
C17B N3B C28B C23B -0.6(5)
Mn1B N3B C28B C23B 172.3(3)
C17B N3B C28B C27B 176.4(3)
Mn1B N3B C28B C27B -10.7(5)
C19B C23B C28B N3B -1.1(6)
C24B C23B C28B N3B -179.5(4)
C19B C23B C28B C27B -178.1(4)
C24B C23B C28B C27B 3.4(6)
C26B C27B C28B N3B 179.9(3)
C26B C27B C28B C23B -3.0(5)
